data_4326413
loop_
_publ_author_name
'Karah E. Knope'
'Richard E. Wilson'
'Monica Vasiliu'
'David A. Dixon'
'L. Soderholm'

_publ_contact_author_address
;
Chemical Sciences and Engineering Division
Argonne National Laboratory
9700 South Cass Avenue
Argonne, IL 60439
;
_publ_contact_author_email ls@anl.gov
_publ_contact_author_name 'L. Soderholm'
_publ_contact_author_phone 630-252-4364
_publ_section_title
;
 Thorium(IV) Molecular Clusters with a Hexanuclear Th Core
;
_journal_name_full 'Inorganic Chemistry'
_journal_page_first 9696
_journal_page_last 9704
_journal_paper_doi 10.1021/ic2014946
_journal_volume 50
_journal_year 2011
_chemical_formula_moiety 'C24 H40 Cl12 O38 Th6, 4(H2O)'
_chemical_formula_sum 'C24 H48 Cl12 O42 Th6'
_chemical_formula_weight 2826.26
_chemical_name_systematic
; 
 ? 
;
_space_group_IT_number 2
_symmetry_cell_setting triclinic
_symmetry_space_group_name_Hall '-P 1'
_symmetry_space_group_name_H-M 'P -1'
_atom_sites_solution_hydrogens geom
_atom_sites_solution_primary direct
_atom_sites_solution_secondary difmap
_audit_creation_method SHELXL-97
_cell_angle_alpha 83.6050(10)
_cell_angle_beta 88.1970(10)
_cell_angle_gamma 62.4790(10)
_cell_formula_units_Z 2
_cell_length_a 11.8384(11)
_cell_length_b 12.5580(11)
_cell_length_c 23.747(2)
_cell_measurement_reflns_used 9986
_cell_measurement_temperature 100(2)
_cell_measurement_theta_max 30.78
_cell_measurement_theta_min 4.16
_cell_volume 3110.6(5)
_computing_cell_refinement 'Bruker Apex2'
_computing_data_collection 'Bruker Apex2'
_computing_data_reduction 'Bruker SAINT'
_computing_molecular_graphics CrystalMaker
_computing_publication_material 'WinGX v1.80.05'
_computing_structure_refinement 'SHELXL-97 (Sheldrick, 2008)'
_computing_structure_solution 'SHELXS-97 (Sheldrick, 2008)'
_diffrn_ambient_temperature 100(2)
_diffrn_measured_fraction_theta_full 0.984
_diffrn_measured_fraction_theta_max 0.984
_diffrn_measurement_device_type 'Bruker APEX II CCD'
_diffrn_measurement_method 'omega scans'
_diffrn_radiation_monochromator graphite
_diffrn_radiation_source 'fine-focus sealed tube'
_diffrn_radiation_type MoK\a
_diffrn_radiation_wavelength 0.71073
_diffrn_reflns_av_R_equivalents 0.0780
_diffrn_reflns_av_sigmaI/netI 0.1101
_diffrn_reflns_limit_h_max 17
_diffrn_reflns_limit_h_min -17
_diffrn_reflns_limit_k_max 18
_diffrn_reflns_limit_k_min -18
_diffrn_reflns_limit_l_max 34
_diffrn_reflns_limit_l_min -34
_diffrn_reflns_number 47812
_diffrn_reflns_theta_full 30.79
_diffrn_reflns_theta_max 30.79
_diffrn_reflns_theta_min 4.11
_exptl_absorpt_coefficient_mu 14.904
_exptl_absorpt_correction_T_max 0.7461
_exptl_absorpt_correction_T_min 0.5214
_exptl_absorpt_correction_type multi-scan
_exptl_absorpt_process_details SADABS
_exptl_crystal_colour colorless
_exptl_crystal_density_diffrn 3.018
_exptl_crystal_description plate
_exptl_crystal_F_000 2544
_exptl_crystal_size_max 0.060
_exptl_crystal_size_mid 0.058
_exptl_crystal_size_min 0.020
_refine_diff_density_max 2.768
_refine_diff_density_min -1.949
_refine_diff_density_rms 0.378
_refine_ls_extinction_method none
_refine_ls_goodness_of_fit_ref 0.950
_refine_ls_hydrogen_treatment constr
_refine_ls_matrix_type full
_refine_ls_number_parameters 797
_refine_ls_number_reflns 19130
_refine_ls_number_restraints 873
_refine_ls_restrained_S_all 0.933
_refine_ls_R_factor_all 0.1139
_refine_ls_R_factor_gt 0.0516
_refine_ls_shift/su_max 0.001
_refine_ls_shift/su_mean 0.000
_refine_ls_structure_factor_coef Fsqd
_refine_ls_weighting_details 'calc w=1/[\s^2^(Fo^2^)+(0.0433P)^2^+0.0000P] where P=(Fo^2^+2Fc^2^)/3'
_refine_ls_weighting_scheme calc
_refine_ls_wR_factor_gt 0.0964
_refine_ls_wR_factor_ref 0.1167
_reflns_number_gt 10834
_reflns_number_total 19130
_reflns_threshold_expression >2sigma(I)
_cod_data_source_file ic2014946_si_002_1.cif
_cod_data_source_block C24H48Cl12O42Th6
_cod_database_code 4326413

loop_
_symmetry_equiv_pos_as_xyz
'x, y, z'
'-x, -y, -z'

loop_
_atom_site_label
_atom_site_type_symbol
_atom_site_fract_x
_atom_site_fract_y
_atom_site_fract_z
_atom_site_U_iso_or_equiv
_atom_site_adp_type
_atom_site_occupancy
_atom_site_symmetry_multiplicity
_atom_site_calc_flag
_atom_site_refinement_flags
_atom_site_disorder_assembly
_atom_site_disorder_group
Th1 Th 0.09811(4) 0.07840(4) 0.162405(16) 0.01361(9) Uani 1 1 d U . .
Th2 Th 0.18632(4) -0.26566(4) 0.345894(16) 0.01360(9) Uani 1 1 d U . .
Th3 Th 0.40065(4) -0.15408(4) 0.253058(16) 0.01387(9) Uani 1 1 d U . .
Th4 Th 0.18683(4) -0.26776(4) 0.181330(16) 0.01268(8) Uani 1 1 d U . .
Th5 Th 0.09932(4) 0.07730(4) 0.327399(16) 0.01560(9) Uani 1 1 d U . .
Th6 Th -0.11505(4) -0.03440(4) 0.254245(16) 0.01414(9) Uani 1 1 d U . .
O1 O 0.2290(8) -0.4320(8) 0.4359(3) 0.0298(19) Uani 1 1 d U . .
O2 O -0.3611(7) 0.0341(8) 0.2526(3) 0.0261(18) Uani 1 1 d U . .
O3 O 0.2392(7) -0.4331(7) 0.1126(3) 0.0202(16) Uani 1 1 d U . .
O4 O 0.6430(7) -0.2129(7) 0.2537(3) 0.0230(17) Uani 1 1 d U . .
O5 O 0.0608(7) 0.2389(7) 0.0704(3) 0.0217(16) Uani 1 1 d U . .
O6 O 0.0677(10) 0.2367(10) 0.4000(4) 0.050(3) Uani 1 1 d U . .
O7 O 0.0010(7) -0.0625(7) 0.1640(3) 0.0158(12) Uani 1 1 d U . .
O8 O -0.0006(7) -0.0599(7) 0.3447(3) 0.0170(12) Uani 1 1 d U . .
O9 O 0.3360(7) -0.3173(7) 0.2643(3) 0.0156(12) Uani 1 1 d U . .
O10 O -0.0005(7) 0.0717(7) 0.2472(3) 0.0159(12) Uani 1 1 d U . .
O11 O 0.2354(7) 0.0610(7) 0.2437(3) 0.0190(12) Uani 1 1 d U . .
O12 O 0.2490(7) -0.1188(7) 0.3219(3) 0.0159(12) Uani 1 1 d U . .
O13 O 0.0730(7) -0.2089(7) 0.2625(3) 0.0158(12) Uani 1 1 d U . .
O14 O 0.2492(7) -0.1200(7) 0.1863(3) 0.0157(12) Uani 1 1 d U . .
O15 O -0.1763(7) -0.1596(7) 0.1960(3) 0.0181(14) Uani 1 1 d U . .
O16 O 0.2913(7) 0.0902(7) 0.1242(3) 0.0224(16) Uani 1 1 d U . .
O17 O 0.4646(7) -0.0414(7) 0.1749(3) 0.0214(16) Uani 1 1 d U . .
O18 O -0.0017(7) -0.2902(6) 0.1549(3) 0.0167(14) Uani 1 1 d U . .
O19 O -0.0064(7) -0.2834(7) 0.3784(3) 0.0182(15) Uani 1 1 d U . .
O20 O 0.4664(8) -0.0340(8) 0.3131(3) 0.0250(16) Uani 1 1 d U A .
O21 O 0.1771(7) -0.1964(7) 0.0774(3) 0.0207(15) Uani 1 1 d U . .
O22 O -0.1249(7) 0.1957(7) 0.1307(3) 0.0193(15) Uani 1 1 d U . .
O23 O 0.2356(8) -0.4702(7) 0.3249(3) 0.0210(15) Uani 1 1 d U . .
O24 O 0.2292(7) -0.4700(7) 0.2301(3) 0.0202(15) Uani 1 1 d U . .
O25 O 0.0411(8) 0.2829(7) 0.2803(4) 0.0256(16) Uani 1 1 d U . .
O26 O -0.1273(8) 0.2036(7) 0.3510(3) 0.0240(16) Uani 1 1 d U . .
O27 O 0.1833(8) -0.1964(8) 0.4409(3) 0.0260(17) Uani 1 1 d U . .
O28 O -0.2495(7) 0.1314(7) 0.1801(3) 0.0187(15) Uani 1 1 d U . .
O29 O 0.1252(7) 0.0005(7) 0.0691(3) 0.0203(15) Uani 1 1 d U . .
O30 O 0.5303(7) -0.3012(7) 0.1830(3) 0.0195(15) Uani 1 1 d U . .
O31 O -0.1789(7) -0.1579(7) 0.3263(3) 0.0220(16) Uani 1 1 d U . .
O32 O 0.5298(8) -0.2999(8) 0.3374(3) 0.0299(18) Uani 1 1 d U . .
O33 O 0.4095(7) -0.3745(7) 0.1494(3) 0.0180(14) Uani 1 1 d U . .
O34 O 0.1211(8) 0.0025(8) 0.4297(3) 0.0255(17) Uani 1 1 d U . .
O35 O 0.2953(8) 0.0846(8) 0.3592(3) 0.0251(16) Uani 1 1 d U A .
O36 O -0.2492(7) 0.1483(7) 0.3049(3) 0.0227(16) Uani 1 1 d U . .
O37 O 0.0354(8) 0.2850(7) 0.1857(3) 0.0248(16) Uani 1 1 d U . .
O38 O 0.4103(8) -0.3768(7) 0.3826(3) 0.0241(16) Uani 1 1 d U . .
C1 C 0.4125(12) 0.0363(12) 0.3501(5) 0.024(2) Uani 1 1 d U . .
C2A C 0.499(3) 0.054(2) 0.3856(10) 0.051(6) Uani 0.740(9) 1 d PDU A 1
H2A H 0.5576 0.0705 0.3612 0.061 Uiso 0.740(9) 1 calc PR A 1
H2B H 0.5490 -0.0212 0.4092 0.061 Uiso 0.740(9) 1 calc PR A 1
Cl1A Cl 0.4283(6) 0.1699(7) 0.4298(3) 0.092(3) Uani 0.740(9) 1 d PDU A 1
C2B C 0.490(9) 0.077(5) 0.3937(16) 0.033(7) Uani 0.260(9) 1 d PDU A 2
H2C H 0.4425 0.1614 0.3996 0.039 Uiso 0.260(9) 1 calc PR A 2
H2D H 0.5741 0.0602 0.3801 0.039 Uiso 0.260(9) 1 calc PR A 2
Cl1B Cl 0.4986(11) -0.0183(11) 0.4556(5) 0.027(3) Uani 0.260(9) 1 d PDU . 2
C3 C 0.5009(13) -0.3538(16) 0.3796(6) 0.049(4) Uani 1 1 d DU . .
Cl2A Cl 0.6058(16) -0.5610(14) 0.4583(7) 0.065(6) Uani 0.283(12) 1 d PDU . 1
C4A C 0.614(3) -0.436(3) 0.4204(16) 0.026(2) Uani 0.283(12) 1 d PDU . 1
H4A H 0.6213 -0.3876 0.4475 0.031 Uiso 0.283(12) 1 calc PR . 1
H4B H 0.6909 -0.4661 0.3986 0.031 Uiso 0.283(12) 1 calc PR . 1
OW1 O 0.4974(10) -0.3972(10) 0.4983(4) 0.048(3) Uani 1 1 d . . 1
Cl2B Cl 0.5309(13) -0.260(2) 0.4663(5) 0.217(9) Uani 0.717(12) 1 d PDU . 2
C4B C 0.580(2) -0.386(2) 0.4301(10) 0.108(7) Uani 0.717(12) 1 d PDU . 2
H4C H 0.6683 -0.4152 0.4199 0.130 Uiso 0.717(12) 1 calc PR . 2
H4D H 0.5722 -0.4504 0.4541 0.130 Uiso 0.717(12) 1 calc PR . 2
C5 C -0.1198(11) -0.2384(10) 0.3671(5) 0.019(2) Uani 1 1 d U C .
C6 C -0.2024(13) -0.2759(13) 0.4028(6) 0.037(3) Uani 1 1 d U . .
H6A H -0.2155 -0.3341 0.3840 0.044 Uiso 1 1 calc R B 1
H6B H -0.2848 -0.2058 0.4047 0.044 Uiso 1 1 calc R B 1
Cl3A Cl -0.1474(11) -0.3389(18) 0.4717(3) 0.042(4) Uani 0.51(3) 1 d PU C 1
Cl3B Cl -0.1118(10) -0.4105(15) 0.4502(9) 0.057(6) Uani 0.49(3) 1 d PU C 2
C7 C -0.2288(10) 0.2246(10) 0.3262(5) 0.0191(15) Uani 1 1 d U . .
C8 C -0.3327(13) 0.3530(12) 0.3243(6) 0.044(4) Uani 1 1 d U . .
H8A H -0.2941 0.4064 0.3238 0.052 Uiso 1 1 calc R . .
H8B H -0.3819 0.3617 0.3584 0.052 Uiso 1 1 calc R . .
Cl4 Cl -0.4355(3) 0.3976(3) 0.26544(15) 0.0449(9) Uani 1 1 d U . .
C9 C -0.1180(10) -0.2365(10) 0.1620(5) 0.017(2) Uani 1 1 d U . .
C10 C -0.2064(11) -0.2613(11) 0.1278(5) 0.020(2) Uani 1 1 d U . .
H10A H -0.2707 -0.1853 0.1092 0.025 Uiso 1 1 calc R . .
H10B H -0.2496 -0.2956 0.1533 0.025 Uiso 1 1 calc R . .
Cl5 Cl -0.1285(3) -0.3620(3) 0.07508(13) 0.0305(7) Uani 1 1 d U . .
C11 C 0.2490(11) -0.5216(11) 0.2798(5) 0.022(2) Uani 1 1 d U . .
C12 C 0.2926(14) -0.6544(11) 0.2909(5) 0.031(3) Uani 1 1 d U . .
H12A H 0.2274 -0.6678 0.3115 0.037 Uiso 1 1 calc R . .
H12B H 0.3691 -0.6908 0.3148 0.037 Uiso 1 1 calc R . .
Cl6 Cl 0.3254(3) -0.7271(3) 0.22769(14) 0.0290(7) Uani 1 1 d U . .
C13 C 0.4953(10) -0.3418(10) 0.1445(5) 0.0191(15) Uani 1 1 d U . .
C14 C 0.5684(11) -0.3555(12) 0.0903(5) 0.026(2) Uani 1 1 d U . .
H14A H 0.6564 -0.4151 0.0983 0.031 Uiso 1 1 calc R . .
H14B H 0.5677 -0.2792 0.0773 0.031 Uiso 1 1 calc R . .
Cl7 Cl 0.5076(3) -0.3993(3) 0.03555(12) 0.0264(6) Uani 1 1 d U . .
C15 C 0.1636(10) -0.1002(10) 0.0504(4) 0.015(2) Uani 1 1 d U . .
C16 C 0.1972(13) -0.1104(10) -0.0114(5) 0.025(3) Uani 1 1 d U . .
H16A H 0.1472 -0.1416 -0.0288 0.030 Uiso 1 1 calc R . .
H16B H 0.2864 -0.1680 -0.0140 0.030 Uiso 1 1 calc R . .
Cl8 Cl 0.1700(3) 0.0292(3) -0.04998(11) 0.0249(6) Uani 1 1 d U . .
C17 C 0.4081(11) 0.0325(10) 0.1321(5) 0.018(2) Uani 1 1 d U . .
C18 C 0.4944(11) 0.0466(11) 0.0882(5) 0.025(3) Uani 1 1 d U . .
H18A H 0.5477 -0.0316 0.0751 0.030 Uiso 1 1 calc R . .
H18B H 0.5499 0.0716 0.1056 0.030 Uiso 1 1 calc R . .
Cl9 Cl 0.4156(3) 0.1519(3) 0.02852(13) 0.0338(8) Uani 1 1 d U . .
C19 C -0.2329(10) 0.2065(11) 0.1462(5) 0.021(2) Uani 1 1 d U . .
C20 C -0.3453(10) 0.3201(10) 0.1210(5) 0.023(2) Uani 1 1 d U . .
H20A H -0.3274 0.3381 0.0819 0.028 Uiso 1 1 calc R . .
H20B H -0.3554 0.3866 0.1414 0.028 Uiso 1 1 calc R . .
Cl10 Cl -0.4887(3) 0.3114(3) 0.12267(15) 0.0351(8) Uani 1 1 d U . .
C21 C 0.0186(11) 0.3334(11) 0.2306(5) 0.024(2) Uani 1 1 d U . .
C22 C -0.0366(13) 0.4709(11) 0.2218(5) 0.029(3) Uani 1 1 d U . .
H22A H -0.1164 0.5039 0.2005 0.035 Uiso 1 1 calc R . .
H22B H 0.0216 0.4911 0.1989 0.035 Uiso 1 1 calc R . .
Cl22 Cl -0.0644(4) 0.5411(3) 0.28403(15) 0.0425(9) Uani 1 1 d U . .
C23 C 0.1655(11) -0.0993(12) 0.4586(5) 0.022(2) Uani 1 1 d U . .
C24 C 0.1995(13) -0.1120(12) 0.5205(5) 0.033(3) Uani 1 1 d U . .
H24A H 0.2873 -0.1730 0.5273 0.040 Uiso 1 1 calc R . .
H24B H 0.1460 -0.1393 0.5430 0.040 Uiso 1 1 calc R . .
Cl12 Cl 0.1800(3) 0.0265(3) 0.54306(12) 0.0332(7) Uani 1 1 d U . .
OW2 O -0.1583(9) 0.3715(9) 0.0062(3) 0.038(2) Uani 1 1 d . . .
OW3 O 0.1770(9) -0.6016(9) 0.0778(5) 0.046(3) Uani 1 1 d . . .
OW4A O 0.862(2) -0.623(3) 0.4584(9) 0.139(13) Uani 0.695(19) 1 d P D 1
OW4B O 0.085(3) -0.566(3) 0.4032(13) 0.048(3) Uani 0.305(19) 1 d P D 2

loop_
_atom_site_aniso_label
_atom_site_aniso_U_11
_atom_site_aniso_U_22
_atom_site_aniso_U_33
_atom_site_aniso_U_23
_atom_site_aniso_U_13
_atom_site_aniso_U_12
Th1 0.01198(19) 0.01190(19) 0.01160(18) 0.00010(15) 0.00004(14) -0.00126(16)
Th2 0.01139(19) 0.01346(19) 0.01114(18) 0.00022(15) 0.00014(14) -0.00200(16)
Th3 0.01047(19) 0.0150(2) 0.01200(18) 0.00035(15) 0.00012(14) -0.00279(16)
Th4 0.00993(18) 0.01206(19) 0.01096(18) -0.00108(14) 0.00000(14) -0.00079(15)
Th5 0.0166(2) 0.0141(2) 0.01165(19) -0.00194(15) 0.00148(15) -0.00335(17)
Th6 0.00998(19) 0.01351(19) 0.01299(19) -0.00087(15) 0.00045(14) -0.00054(16)
O1 0.029(5) 0.028(4) 0.020(4) 0.003(3) -0.002(3) -0.004(4)
O2 0.011(3) 0.032(5) 0.030(5) -0.005(3) 0.005(3) -0.005(3)
O3 0.015(4) 0.019(4) 0.018(3) -0.007(3) -0.002(3) 0.000(3)
O4 0.010(3) 0.026(4) 0.027(4) 0.004(3) -0.002(3) -0.006(3)
O5 0.021(4) 0.021(4) 0.020(3) 0.005(3) -0.003(3) -0.009(3)
O6 0.054(6) 0.053(5) 0.054(5) -0.044(5) 0.013(5) -0.028(5)
O7 0.013(3) 0.015(3) 0.014(3) -0.001(2) 0.001(2) -0.002(2)
O8 0.017(3) 0.017(3) 0.012(3) -0.001(2) 0.002(2) -0.003(2)
O9 0.009(3) 0.019(3) 0.015(3) -0.002(2) 0.000(2) -0.003(2)
O10 0.009(3) 0.017(3) 0.015(3) -0.002(2) 0.002(2) 0.000(2)
O11 0.014(3) 0.017(3) 0.017(3) -0.002(2) -0.001(2) 0.000(2)
O12 0.016(3) 0.018(3) 0.010(3) -0.002(2) -0.001(2) -0.005(2)
O13 0.009(3) 0.018(3) 0.015(3) -0.002(2) 0.001(2) -0.002(2)
O14 0.011(3) 0.016(3) 0.015(3) -0.002(2) -0.003(2) -0.002(2)
O15 0.016(3) 0.018(4) 0.016(3) 0.001(3) -0.004(3) -0.004(3)
O16 0.016(3) 0.030(4) 0.017(4) 0.006(3) -0.002(3) -0.009(3)
O17 0.012(3) 0.026(4) 0.021(4) 0.010(3) -0.003(3) -0.007(3)
O18 0.010(3) 0.011(3) 0.024(4) -0.006(3) 0.000(3) 0.000(3)
O19 0.018(3) 0.014(4) 0.020(4) -0.001(3) 0.004(3) -0.005(3)
O20 0.020(4) 0.027(4) 0.024(4) -0.006(3) -0.005(3) -0.006(3)
O21 0.022(4) 0.020(4) 0.013(3) -0.004(3) 0.002(3) -0.003(3)
O22 0.014(3) 0.022(4) 0.011(3) 0.003(3) -0.003(3) 0.001(3)
O23 0.026(4) 0.018(3) 0.015(3) 0.000(3) 0.003(3) -0.007(3)
O24 0.021(4) 0.014(3) 0.020(3) 0.005(3) -0.003(3) -0.004(3)
O25 0.023(4) 0.017(3) 0.029(4) -0.007(3) 0.006(3) -0.001(3)
O26 0.021(3) 0.023(4) 0.020(4) -0.002(3) 0.002(3) -0.003(3)
O27 0.025(4) 0.023(4) 0.019(3) -0.001(3) -0.007(3) -0.001(3)
O28 0.012(3) 0.023(4) 0.013(3) -0.004(3) 0.002(3) -0.001(3)
O29 0.025(4) 0.016(3) 0.012(3) 0.000(3) 0.001(3) -0.004(3)
O30 0.013(3) 0.021(4) 0.022(4) -0.006(3) 0.005(3) -0.005(3)
O31 0.019(4) 0.018(4) 0.023(4) 0.003(3) 0.005(3) -0.004(3)
O32 0.021(4) 0.038(5) 0.024(4) 0.012(3) -0.007(3) -0.010(3)
O33 0.012(3) 0.017(4) 0.017(3) -0.001(3) 0.005(3) -0.001(3)
O34 0.033(5) 0.031(4) 0.015(3) -0.007(3) 0.004(3) -0.016(4)
O35 0.030(4) 0.026(4) 0.020(4) -0.003(3) -0.002(3) -0.014(3)
O36 0.018(4) 0.021(4) 0.021(4) -0.009(3) 0.008(3) -0.001(3)
O37 0.028(4) 0.020(3) 0.022(4) -0.003(3) -0.003(3) -0.008(3)
O38 0.020(3) 0.019(4) 0.023(4) 0.005(3) -0.008(3) -0.002(3)
C1 0.027(5) 0.033(7) 0.013(5) -0.004(4) -0.003(4) -0.016(5)
C2A 0.031(9) 0.054(13) 0.056(13) -0.033(9) -0.016(9) -0.002(10)
Cl1A 0.063(4) 0.083(5) 0.093(5) -0.066(4) -0.036(4) 0.011(4)
C2B 0.033(16) 0.036(19) 0.023(15) -0.002(10) -0.018(16) -0.009(16)
Cl1B 0.027(7) 0.039(8) 0.016(5) -0.002(5) -0.001(4) -0.016(6)
C3 0.023(6) 0.081(9) 0.036(6) 0.042(5) -0.011(5) -0.027(6)
Cl2A 0.062(11) 0.056(10) 0.065(11) 0.038(8) -0.032(8) -0.026(8)
C4A 0.020(5) 0.040(7) 0.017(4) -0.001(4) 0.002(3) -0.014(5)
OW1 0.041(6) 0.054(7) 0.035(5) 0.016(5) -0.009(4) -0.014(5)
Cl2B 0.153(11) 0.50(3) 0.090(8) -0.114(12) 0.056(7) -0.215(16)
C4B 0.056(14) 0.201(17) 0.066(11) 0.096(11) -0.049(10) -0.079(14)
C5 0.018(5) 0.021(6) 0.014(5) -0.002(4) 0.007(4) -0.005(4)
C6 0.029(6) 0.044(8) 0.041(7) 0.020(6) 0.000(5) -0.025(6)
Cl3A 0.040(5) 0.077(11) 0.018(3) 0.004(4) 0.003(3) -0.038(6)
Cl3B 0.029(5) 0.051(8) 0.083(11) 0.048(8) -0.017(5) -0.022(5)
C7 0.010(3) 0.017(4) 0.020(4) -0.007(3) 0.005(3) 0.004(3)
C8 0.032(7) 0.020(6) 0.052(9) -0.021(6) -0.015(6) 0.016(5)
Cl4 0.0312(19) 0.0328(19) 0.042(2) -0.0026(16) -0.0035(15) 0.0095(15)
C9 0.012(4) 0.009(5) 0.024(5) 0.001(4) -0.005(4) 0.000(4)
C10 0.018(5) 0.021(6) 0.018(5) 0.001(4) -0.007(4) -0.005(5)
Cl5 0.0241(16) 0.042(2) 0.0266(16) -0.0150(14) 0.0012(12) -0.0144(15)
C11 0.027(6) 0.019(5) 0.024(5) -0.001(4) -0.004(5) -0.012(5)
C12 0.046(8) 0.017(5) 0.023(6) -0.001(4) -0.004(6) -0.008(6)
Cl6 0.0346(18) 0.0178(15) 0.0356(17) -0.0108(13) 0.0106(14) -0.0119(13)
C13 0.010(3) 0.017(4) 0.020(4) -0.007(3) 0.005(3) 0.004(3)
C14 0.020(5) 0.040(7) 0.017(4) -0.001(4) 0.002(3) -0.014(5)
Cl7 0.0292(16) 0.0256(16) 0.0164(13) -0.0034(11) 0.0002(11) -0.0055(13)
C15 0.013(5) 0.022(5) 0.012(4) -0.002(3) 0.000(4) -0.009(4)
C16 0.042(7) 0.010(5) 0.014(5) 0.000(4) 0.001(5) -0.004(5)
Cl8 0.0320(16) 0.0290(16) 0.0143(13) 0.0032(11) -0.0027(11) -0.0155(14)
C17 0.015(4) 0.011(5) 0.022(5) 0.001(4) 0.004(4) -0.003(4)
C18 0.016(5) 0.021(6) 0.021(5) 0.004(4) 0.001(4) 0.004(5)
Cl9 0.0364(18) 0.0273(17) 0.0214(15) 0.0069(13) 0.0072(13) -0.0034(14)
C19 0.009(4) 0.027(6) 0.013(5) -0.004(4) -0.004(4) 0.003(4)
C20 0.012(4) 0.016(5) 0.027(6) 0.002(4) -0.002(4) 0.006(4)
Cl10 0.0140(14) 0.0323(18) 0.0439(19) 0.0107(15) -0.0043(13) -0.0008(13)
C21 0.024(6) 0.025(5) 0.024(5) -0.005(4) 0.010(5) -0.012(5)
C22 0.036(7) 0.019(5) 0.025(6) -0.005(4) -0.003(5) -0.006(6)
Cl22 0.051(2) 0.0253(18) 0.0377(19) -0.0147(15) 0.0000(17) -0.0038(16)
C23 0.022(6) 0.038(6) 0.010(4) -0.003(4) 0.009(4) -0.016(5)
C24 0.032(7) 0.032(6) 0.017(5) -0.011(5) 0.005(5) 0.003(6)
Cl12 0.0399(19) 0.050(2) 0.0164(14) -0.0093(14) 0.0024(13) -0.0251(17)
OW2 0.034(5) 0.056(7) 0.014(4) 0.009(4) -0.004(4) -0.014(5)
OW3 0.032(6) 0.027(5) 0.074(8) -0.008(5) -0.012(5) -0.008(5)
OW4A 0.095(17) 0.31(4) 0.095(17) -0.13(2) 0.074(14) -0.14(2)
OW4B 0.041(6) 0.054(7) 0.035(5) 0.016(5) -0.009(4) -0.014(5)

loop_
_atom_type_symbol
_atom_type_description
_atom_type_scat_dispersion_real
_atom_type_scat_dispersion_imag
_atom_type_scat_source
C C 0.0033 0.0016 'International Tables Vol C Tables 4.2.6.8 and 6.1.1.4'
H H 0.0000 0.0000 'International Tables Vol C Tables 4.2.6.8 and 6.1.1.4'
O O 0.0106 0.0060 'International Tables Vol C Tables 4.2.6.8 and 6.1.1.4'
Cl Cl 0.1484 0.1585 'International Tables Vol C Tables 4.2.6.8 and 6.1.1.4'
Th Th -7.2400 8.8979 'International Tables Vol C Tables 4.2.6.8 and 6.1.1.4'

loop_
_geom_angle_atom_site_label_1
_geom_angle_atom_site_label_2
_geom_angle_atom_site_label_3
_geom_angle
_geom_angle_site_symmetry_3
O10 Th1 O14 89.3(3) .
O10 Th1 O22 80.3(2) .
O14 Th1 O22 140.1(3) .
O10 Th1 O37 80.9(3) .
O14 Th1 O37 141.1(3) .
O22 Th1 O37 75.2(3) .
O10 Th1 O29 139.4(3) .
O14 Th1 O29 79.8(2) .
O22 Th1 O29 83.5(3) .
O37 Th1 O29 129.9(3) .
O10 Th1 O11 69.3(2) .
O14 Th1 O11 68.8(2) .
O22 Th1 O11 138.4(2) .
O37 Th1 O11 72.5(3) .
O29 Th1 O11 137.8(2) .
O10 Th1 O16 140.7(2) .
O14 Th1 O16 80.6(3) .
O22 Th1 O16 129.7(2) .
O37 Th1 O16 83.6(3) .
O29 Th1 O16 76.1(3) .
O11 Th1 O16 71.6(2) .
O10 Th1 O7 68.8(2) .
O14 Th1 O7 68.9(2) .
O22 Th1 O7 71.5(3) .
O37 Th1 O7 137.9(3) .
O29 Th1 O7 70.8(2) .
O11 Th1 O7 119.4(2) .
O16 Th1 O7 138.0(3) .
O10 Th1 O5 137.6(2) .
O14 Th1 O5 133.1(2) .
O22 Th1 O5 66.0(2) .
O37 Th1 O5 66.4(3) .
O29 Th1 O5 63.5(2) .
O11 Th1 O5 121.1(2) .
O16 Th1 O5 63.7(2) .
O7 Th1 O5 119.4(2) .
O10 Th1 Th5 31.65(18) .
O14 Th1 Th5 81.22(17) .
O22 Th1 Th5 106.10(17) .
O37 Th1 Th5 70.82(19) .
O29 Th1 Th5 159.20(18) .
O11 Th1 Th5 38.01(17) .
O16 Th1 Th5 109.06(17) .
O7 Th1 Th5 94.42(16) .
O5 Th1 Th5 137.15(17) .
O10 Th1 Th6 31.31(18) .
O14 Th1 Th6 81.33(18) .
O22 Th1 Th6 69.90(18) .
O37 Th1 Th6 106.12(19) .
O29 Th1 Th6 108.10(18) .
O11 Th1 Th6 94.66(18) .
O16 Th1 Th6 160.32(18) .
O7 Th1 Th6 37.83(16) .
O5 Th1 Th6 135.76(16) .
Th5 Th1 Th6 60.354(11) .
O10 Th1 Th3 81.71(17) .
O14 Th1 Th3 31.28(17) .
O22 Th1 Th3 160.26(18) .
O37 Th1 Th3 109.86(18) .
O29 Th1 Th3 105.28(18) .
O11 Th1 Th3 37.90(17) .
O16 Th1 Th3 70.01(17) .
O7 Th1 Th3 94.40(16) .
O5 Th1 Th3 133.69(16) .
Th5 Th1 Th3 60.165(11) .
Th6 Th1 Th3 90.454(14) .
O13 Th2 O12 89.2(3) .
O13 Th2 O23 83.2(3) .
O12 Th2 O23 140.5(3) .
O13 Th2 O19 80.0(2) .
O12 Th2 O19 139.4(3) .
O23 Th2 O19 77.3(3) .
O13 Th2 O38 140.3(3) .
O12 Th2 O38 80.8(3) .
O23 Th2 O38 80.8(3) .
O19 Th2 O38 130.4(3) .
O13 Th2 O27 141.4(3) .
O12 Th2 O27 79.8(3) .
O23 Th2 O27 127.5(3) .
O19 Th2 O27 84.7(3) .
O38 Th2 O27 74.5(3) .
O13 Th2 O8 68.4(2) .
O12 Th2 O8 69.6(2) .
O23 Th2 O8 139.5(3) .
O19 Th2 O8 70.0(2) .
O38 Th2 O8 139.1(3) .
O27 Th2 O8 73.1(2) .
O13 Th2 O9 70.2(2) .
O12 Th2 O9 68.9(2) .
O23 Th2 O9 72.0(2) .
O19 Th2 O9 139.1(2) .
O38 Th2 O9 70.3(2) .
O27 Th2 O9 135.7(3) .
O8 Th2 O9 120.4(2) .
O13 Th2 O1 136.0(3) .
O12 Th2 O1 134.8(3) .
O23 Th2 O1 63.5(3) .
O19 Th2 O1 65.9(3) .
O38 Th2 O1 64.5(3) .
O27 Th2 O1 64.1(3) .
O8 Th2 O1 119.8(2) .
O9 Th2 O1 119.8(2) .
O13 Th2 Th4 31.66(17) .
O12 Th2 Th4 81.76(17) .
O23 Th2 Th4 71.54(17) .
O19 Th2 Th4 105.67(17) .
O38 Th2 Th4 108.62(19) .
O27 Th2 Th4 160.5(2) .
O8 Th2 Th4 94.64(16) .
O9 Th2 Th4 38.93(16) .
O1 Th2 Th4 135.03(19) .
O13 Th2 Th5 80.90(19) .
O12 Th2 Th5 31.43(18) .
O23 Th2 Th5 162.00(17) .
O19 Th2 Th5 107.94(17) .
O38 Th2 Th5 106.50(19) .
O27 Th2 Th5 70.46(19) .
O8 Th2 Th5 38.45(17) .
O9 Th2 Th5 94.63(17) .
O1 Th2 Th5 134.50(19) .
Th4 Th2 Th5 90.470(12) .
O13 Th2 Th6 30.73(18) .
O12 Th2 Th6 81.80(18) .
O23 Th2 Th6 107.85(18) .
O19 Th2 Th6 69.02(17) .
O38 Th2 Th6 160.56(19) .
O27 Th2 Th6 110.71(18) .
O8 Th2 Th6 38.01(16) .
O9 Th2 Th6 95.33(16) .
O1 Th2 Th6 134.89(18) .
Th4 Th2 Th6 60.153(11) .
Th5 Th2 Th6 60.383(11) .
O14 Th3 O12 89.0(2) .
O14 Th3 O9 69.2(2) .
O12 Th3 O9 69.2(2) .
O14 Th3 O11 69.3(2) .
O12 Th3 O11 68.6(3) .
O9 Th3 O11 119.9(2) .
O14 Th3 O17 81.0(3) .
O12 Th3 O17 140.3(3) .
O9 Th3 O17 138.4(2) .
O11 Th3 O17 72.0(3) .
O14 Th3 O30 78.1(2) .
O12 Th3 O30 143.2(3) .
O9 Th3 O30 74.0(2) .
O11 Th3 O30 134.2(2) .
O17 Th3 O30 71.9(3) .
O14 Th3 O32 143.0(3) .
O12 Th3 O32 77.4(3) .
O9 Th3 O32 73.8(3) .
O11 Th3 O32 132.8(3) .
O17 Th3 O32 130.2(3) .
O30 Th3 O32 92.3(3) .
O14 Th3 O20 139.1(3) .
O12 Th3 O20 82.1(3) .
O9 Th3 O20 140.2(3) .
O11 Th3 O20 70.3(2) .
O17 Th3 O20 80.9(3) .
O30 Th3 O20 129.2(2) .
O32 Th3 O20 73.5(3) .
O14 Th3 O4 136.3(3) .
O12 Th3 O4 134.7(2) .
O9 Th3 O4 118.9(2) .
O11 Th3 O4 121.2(3) .
O17 Th3 O4 65.7(2) .
O30 Th3 O4 65.4(3) .
O32 Th3 O4 64.8(3) .
O20 Th3 O4 64.4(3) .
O14 Th3 Th1 31.69(18) .
O12 Th3 Th1 81.03(17) .
O9 Th3 Th1 95.05(16) .
O11 Th3 Th1 37.93(17) .
O17 Th3 Th1 70.42(17) .
O30 Th3 Th1 102.75(17) .
O32 Th3 Th1 158.12(19) .
O20 Th3 Th1 107.45(18) .
O4 Th3 Th1 136.10(17) .
O14 Th3 Th5 81.20(18) .
O12 Th3 Th5 31.14(18) .
O9 Th3 Th5 94.63(16) .
O11 Th3 Th5 37.73(17) .
O17 Th3 Th5 109.20(18) .
O30 Th3 Th5 158.86(17) .
O32 Th3 Th5 101.6(2) .
O20 Th3 Th5 70.72(18) .
O4 Th3 Th5 135.08(18) .
Th1 Th3 Th5 59.814(11) .
O14 Th3 Th4 31.16(19) .
O12 Th3 Th4 81.04(18) .
O9 Th3 Th4 38.31(16) .
O11 Th3 Th4 94.40(17) .
O17 Th3 Th4 106.36(18) .
O30 Th3 Th4 70.11(17) .
O32 Th3 Th4 112.0(2) .
O20 Th3 Th4 160.54(18) .
O4 Th3 Th4 135.07(18) .
Th1 Th3 Th4 60.263(12) .
Th5 Th3 Th4 89.822(14) .
O13 Th4 O14 88.4(3) .
O13 Th4 O33 140.7(2) .
O14 Th4 O33 80.0(3) .
O13 Th4 O18 82.2(2) .
O14 Th4 O18 140.4(2) .
O33 Th4 O18 128.9(2) .
O13 Th4 O7 68.3(2) .
O14 Th4 O7 69.3(2) .
O33 Th4 O7 137.7(2) .
O18 Th4 O7 71.4(2) .
O13 Th4 O24 80.4(3) .
O14 Th4 O24 139.9(2) .
O33 Th4 O24 84.7(2) .
O18 Th4 O24 76.3(2) .
O7 Th4 O24 137.3(2) .
O13 Th4 O9 69.7(2) .
O14 Th4 O9 68.4(2) .
O33 Th4 O9 71.1(2) .
O18 Th4 O9 140.0(2) .
O7 Th4 O9 119.9(2) .
O24 Th4 O9 71.5(2) .
O13 Th4 O21 140.1(2) .
O14 Th4 O21 80.7(3) .
O33 Th4 O21 75.0(2) .
O18 Th4 O21 82.3(3) .
O7 Th4 O21 71.9(2) .
O24 Th4 O21 130.4(3) .
O9 Th4 O21 137.1(2) .
O13 Th4 O3 138.0(3) .
O14 Th4 O3 133.6(2) .
O33 Th4 O3 62.4(2) .
O18 Th4 O3 66.6(2) .
O7 Th4 O3 122.0(2) .
O24 Th4 O3 65.9(2) .
O9 Th4 O3 118.1(2) .
O21 Th4 O3 64.6(2) .
O13 Th4 Th2 31.25(17) .
O14 Th4 Th2 81.05(18) .
O33 Th4 Th2 109.52(17) .
O18 Th4 Th2 107.22(17) .
O7 Th4 Th2 94.15(16) .
O24 Th4 Th2 69.45(18) .
O9 Th4 Th2 38.90(16) .
O21 Th4 Th2 160.08(18) .
O3 Th4 Th2 135.09(17) .
O13 Th4 Th6 31.04(18) .
O14 Th4 Th6 81.36(18) .
O33 Th4 Th6 160.03(18) .
O18 Th4 Th6 70.87(16) .
O7 Th4 Th6 37.69(16) .
O24 Th4 Th6 105.18(18) .
O9 Th4 Th6 95.25(16) .
O21 Th4 Th6 109.10(17) .
O3 Th4 Th6 137.41(17) .
Th2 Th4 Th6 60.104(10) .
O13 Th4 Th3 80.91(18) .
O14 Th4 Th3 30.89(17) .
O33 Th4 Th3 69.99(18) .
O18 Th4 Th3 161.09(17) .
O7 Th4 Th3 94.37(17) .
O24 Th4 Th3 108.98(18) .
O9 Th4 Th3 37.80(17) .
O21 Th4 Th3 105.63(18) .
O3 Th4 Th3 132.34(17) .
Th2 Th4 Th3 60.237(11) .
Th6 Th4 Th3 90.243(14) .
O12 Th5 O10 89.6(2) .
O12 Th5 O25 139.6(3) .
O10 Th5 O25 80.7(3) .
O12 Th5 O34 81.2(3) .
O10 Th5 O34 138.8(3) .
O25 Th5 O34 130.0(3) .
O12 Th5 O11 68.9(2) .
O10 Th5 O11 69.6(2) .
O25 Th5 O11 71.0(2) .
O34 Th5 O11 139.5(3) .
O12 Th5 O26 142.4(3) .
O10 Th5 O26 79.8(3) .
O25 Th5 O26 74.4(3) .
O34 Th5 O26 83.4(3) .
O11 Th5 O26 136.6(2) .
O12 Th5 O8 69.9(2) .
O10 Th5 O8 68.2(2) .
O25 Th5 O8 137.8(3) .
O34 Th5 O8 70.9(3) .
O11 Th5 O8 119.7(2) .
O26 Th5 O8 72.7(3) .
O12 Th5 O35 79.5(3) .
O10 Th5 O35 141.4(3) .
O25 Th5 O35 84.1(3) .
O34 Th5 O35 76.3(3) .
O11 Th5 O35 72.0(3) .
O26 Th5 O35 129.3(3) .
O8 Th5 O35 137.7(2) .
O12 Th5 O6 132.8(3) .
O10 Th5 O6 137.6(3) .
O25 Th5 O6 66.5(3) .
O34 Th5 O6 63.5(3) .
O11 Th5 O6 119.6(3) .
O26 Th5 O6 66.4(3) .
O8 Th5 O6 120.6(3) .
O35 Th5 O6 63.0(3) .
O12 Th5 Th2 31.55(18) .
O10 Th5 Th2 81.06(19) .
O25 Th5 Th2 159.73(19) .
O34 Th5 Th2 70.21(19) .
O11 Th5 Th2 94.35(18) .
O26 Th5 Th2 110.83(19) .
O8 Th5 Th2 38.63(17) .
O35 Th5 Th2 105.06(19) .
O6 Th5 Th2 133.7(3) .
O12 Th5 Th1 81.43(17) .
O10 Th5 Th1 31.82(18) .
O25 Th5 Th1 69.77(19) .
O34 Th5 Th1 160.22(19) .
O11 Th5 Th1 38.07(17) .
O26 Th5 Th1 105.01(18) .
O8 Th5 Th1 94.21(16) .
O35 Th5 Th1 109.63(18) .
O6 Th5 Th1 136.2(3) .
Th2 Th5 Th1 90.025(12) .
O12 Th5 Th3 31.42(18) .
O10 Th5 Th3 81.71(17) .
O25 Th5 Th3 108.17(18) .
O34 Th5 Th3 107.2(2) .
O11 Th5 Th3 37.77(17) .
O26 Th5 Th3 160.65(19) .
O8 Th5 Th3 95.13(17) .
O35 Th5 Th3 69.75(19) .
O6 Th5 Th3 132.7(2) .
Th2 Th5 Th3 60.270(11) .
Th1 Th5 Th3 60.021(10) .
O13 Th6 O10 88.6(3) .
O13 Th6 O7 69.0(2) .
O10 Th6 O7 69.7(2) .
O13 Th6 O8 68.7(2) .
O10 Th6 O8 68.4(2) .
O7 Th6 O8 119.8(2) .
O13 Th6 O28 139.6(2) .
O10 Th6 O28 81.3(3) .
O7 Th6 O28 70.9(2) .
O8 Th6 O28 138.8(2) .
O13 Th6 O31 81.1(3) .
O10 Th6 O31 140.7(3) .
O7 Th6 O31 137.5(3) .
O8 Th6 O31 72.5(3) .
O28 Th6 O31 129.1(2) .
O13 Th6 O36 141.8(3) .
O10 Th6 O36 76.4(3) .
O7 Th6 O36 133.4(3) .
O8 Th6 O36 73.1(2) .
O28 Th6 O36 73.2(2) .
O31 Th6 O36 88.6(3) .
O13 Th6 O15 81.3(2) .
O10 Th6 O15 140.5(2) .
O7 Th6 O15 71.0(2) .
O8 Th6 O15 138.7(2) .
O28 Th6 O15 82.2(2) .
O31 Th6 O15 75.4(3) .
O36 Th6 O15 131.4(3) .
O13 Th6 O2 139.0(3) .
O10 Th6 O2 132.4(3) .
O7 Th6 O2 119.5(2) .
O8 Th6 O2 120.6(2) .
O28 Th6 O2 62.4(3) .
O31 Th6 O2 66.8(3) .
O36 Th6 O2 64.8(3) .
O15 Th6 O2 66.8(3) .
O13 Th6 Th1 80.94(18) .
O10 Th6 Th1 31.57(18) .
O7 Th6 Th1 38.46(17) .
O8 Th6 Th1 94.19(17) .
O28 Th6 Th1 70.09(17) .
O31 Th6 Th1 160.65(18) .
O36 Th6 Th1 101.12(19) .
O15 Th6 Th1 108.89(17) .
O2 Th6 Th1 132.49(19) .
O13 Th6 Th2 30.64(18) .
O10 Th6 Th2 80.84(18) .
O7 Th6 Th2 94.13(16) .
O8 Th6 Th2 38.35(17) .
O28 Th6 Th2 159.82(17) .
O31 Th6 Th2 71.07(18) .
O36 Th6 Th2 111.33(18) .
O15 Th6 Th2 106.17(16) .
O2 Th6 Th2 137.71(18) .
Th1 Th6 Th2 89.744(14) .
O13 Th6 Th4 31.34(17) .
O10 Th6 Th4 81.69(18) .
O7 Th6 Th4 38.04(16) .
O8 Th6 Th4 94.56(17) .
O28 Th6 Th4 108.31(16) .
O31 Th6 Th4 105.78(18) .
O36 Th6 Th4 157.59(19) .
O15 Th6 Th4 69.94(17) .
O2 Th6 Th4 136.56(18) .
Th1 Th6 Th4 60.357(12) .
Th2 Th6 Th4 59.743(11) .
Th6 O7 Th4 104.3(3) .
Th6 O7 Th1 103.7(3) .
Th4 O7 Th1 104.0(3) .
Th6 O8 Th5 104.6(3) .
Th6 O8 Th2 103.6(3) .
Th5 O8 Th2 102.9(3) .
Th3 O9 Th2 104.0(3) .
Th3 O9 Th4 103.9(3) .
Th2 O9 Th4 102.2(2) .
Th6 O10 Th5 118.4(3) .
Th6 O10 Th1 117.1(3) .
Th5 O10 Th1 116.5(3) .
Th5 O11 Th3 104.5(3) .
Th5 O11 Th1 103.9(3) .
Th3 O11 Th1 104.2(3) .
Th5 O12 Th2 117.0(3) .
Th5 O12 Th3 117.4(3) .
Th2 O12 Th3 117.5(3) .
Th2 O13 Th6 118.6(3) .
Th2 O13 Th4 117.1(3) .
Th6 O13 Th4 117.6(3) .
Th3 O14 Th4 117.9(3) .
Th3 O14 Th1 117.0(3) .
Th4 O14 Th1 117.3(3) .
C9 O15 Th6 134.1(7) .
C17 O16 Th1 137.1(7) .
C17 O17 Th3 134.8(7) .
C9 O18 Th4 136.3(7) .
C5 O19 Th2 140.0(7) .
C1 O20 Th3 134.3(8) .
C15 O21 Th4 133.8(7) .
C19 O22 Th1 138.1(7) .
C11 O23 Th2 135.3(7) .
C11 O24 Th4 137.6(8) .
C21 O25 Th5 136.1(8) .
C7 O26 Th5 130.8(7) .
C23 O27 Th2 135.5(7) .
C19 O28 Th6 135.1(7) .
C15 O29 Th1 137.5(7) .
C13 O30 Th3 130.5(7) .
C5 O31 Th6 133.5(7) .
C3 O32 Th3 132.8(8) .
C13 O33 Th4 130.7(7) .
C23 O34 Th5 136.0(7) .
C1 O35 Th5 139.1(8) .
C7 O36 Th6 134.7(7) .
C21 O37 Th1 134.9(8) .
C3 O38 Th2 133.4(8) .
O35 C1 O20 125.0(11) .
O35 C1 C2A 120.6(14) .
O20 C1 C2A 114.3(13) .
O35 C1 C2B 112(3) .
O20 C1 C2B 123(3) .
C2A C1 C2B 10(4) .
C1 C2A Cl1A 116.2(19) .
C1 C2A H2A 108.2 .
Cl1A C2A H2A 108.2 .
C1 C2A H2B 108.2 .
Cl1A C2A H2B 108.2 .
H2A C2A H2B 107.4 .
C1 C2B Cl1B 100(3) .
C1 C2B H2C 111.7 .
Cl1B C2B H2C 111.7 .
C1 C2B H2D 111.7 .
Cl1B C2B H2D 111.7 .
H2C C2B H2D 109.5 .
C2B Cl1B Cl1B 127(2) 2_656
O38 C3 O32 126.9(12) .
O38 C3 C4B 116.9(15) .
O32 C3 C4B 116.2(15) .
O38 C3 C4A 114.9(15) .
O32 C3 C4A 114.2(15) .
C4B C3 C4A 24(2) .
C4A Cl2A OW1 142.4(18) 2_646
C3 C4A Cl2A 116.6(18) .
C3 C4A H4A 108.1 .
Cl2A C4A H4A 108.1 .
C3 C4A H4B 108.1 .
Cl2A C4A H4B 108.1 .
H4A C4A H4B 107.3 .
C3 C4B Cl2B 108.9(15) .
C3 C4B H4C 109.9 .
Cl2B C4B H4C 109.9 .
C3 C4B H4D 109.9 .
Cl2B C4B H4D 109.9 .
H4C C4B H4D 108.3 .
O19 C5 O31 126.3(10) .
O19 C5 C6 119.9(10) .
O31 C5 C6 113.8(10) .
C5 C6 Cl3A 116.4(10) .
C5 C6 Cl3B 112.2(10) .
Cl3A C6 Cl3B 32.5(5) .
C5 C6 H6A 108.2 .
Cl3A C6 H6A 108.2 .
Cl3B C6 H6A 80.2 .
C5 C6 H6B 108.2 .
Cl3A C6 H6B 108.2 .
Cl3B C6 H6B 134.0 .
H6A C6 H6B 107.3 .
O36 C7 O26 125.4(10) .
O36 C7 C8 119.5(11) .
O26 C7 C8 115.1(11) .
C7 C8 Cl4 113.3(9) .
C7 C8 H8A 108.9 .
Cl4 C8 H8A 108.9 .
C7 C8 H8B 108.9 .
Cl4 C8 H8B 108.9 .
H8A C8 H8B 107.7 .
O18 C9 O15 127.6(10) .
O18 C9 C10 119.9(10) .
O15 C9 C10 112.6(9) .
C9 C10 Cl5 114.0(8) .
C9 C10 H10A 108.7 .
Cl5 C10 H10A 108.7 .
C9 C10 H10B 108.7 .
Cl5 C10 H10B 108.7 .
H10A C10 H10B 107.6 .
O24 C11 O23 125.6(11) .
O24 C11 C12 120.9(11) .
O23 C11 C12 113.4(10) .
C11 C12 Cl6 112.9(9) .
C11 C12 H12A 109.0 .
Cl6 C12 H12A 109.0 .
C11 C12 H12B 109.0 .
Cl6 C12 H12B 109.0 .
H12A C12 H12B 107.8 .
O33 C13 O30 124.8(10) .
O33 C13 C14 119.7(10) .
O30 C13 C14 115.5(10) .
C13 C14 Cl7 114.0(8) .
C13 C14 H14A 108.8 .
Cl7 C14 H14A 108.8 .
C13 C14 H14B 108.8 .
Cl7 C14 H14B 108.8 .
H14A C14 H14B 107.6 .
O21 C15 O29 127.2(10) .
O21 C15 C16 113.9(10) .
O29 C15 C16 118.9(10) .
C15 C16 Cl8 113.3(8) .
C15 C16 H16A 108.9 .
Cl8 C16 H16A 108.9 .
C15 C16 H16B 108.9 .
Cl8 C16 H16B 108.9 .
H16A C16 H16B 107.7 .
O16 C17 O17 126.0(10) .
O16 C17 C18 119.4(10) .
O17 C17 C18 114.6(10) .
C17 C18 Cl9 114.8(8) .
C17 C18 H18A 108.6 .
Cl9 C18 H18A 108.6 .
C17 C18 H18B 108.6 .
Cl9 C18 H18B 108.6 .
H18A C18 H18B 107.5 .
O28 C19 O22 124.7(10) .
O28 C19 C20 120.4(10) .
O22 C19 C20 114.9(11) .
C19 C20 Cl10 114.0(9) .
C19 C20 H20A 108.8 .
Cl10 C20 H20A 108.8 .
C19 C20 H20B 108.8 .
Cl10 C20 H20B 108.8 .
H20A C20 H20B 107.7 .
O25 C21 O37 127.9(12) .
O25 C21 C22 118.0(11) .
O37 C21 C22 114.1(11) .
C21 C22 Cl22 115.1(9) .
C21 C22 H22A 108.5 .
Cl22 C22 H22A 108.5 .
C21 C22 H22B 108.5 .
Cl22 C22 H22B 108.5 .
H22A C22 H22B 107.5 .
O27 C23 O34 125.8(10) .
O27 C23 C24 113.9(11) .
O34 C23 C24 120.3(11) .
C23 C24 Cl12 112.4(10) .
C23 C24 H24A 109.1 .
Cl12 C24 H24A 109.1 .
C23 C24 H24B 109.1 .
Cl12 C24 H24B 109.1 .
H24A C24 H24B 107.8 .

loop_
_geom_bond_atom_site_label_1
_geom_bond_atom_site_label_2
_geom_bond_distance
_geom_bond_site_symmetry_2
Th1 O10 2.308(7) .
Th1 O14 2.315(7) .
Th1 O22 2.448(7) .
Th1 O37 2.471(8) .
Th1 O29 2.474(7) .
Th1 O11 2.489(7) .
Th1 O16 2.495(8) .
Th1 O7 2.512(7) .
Th1 O5 2.700(7) .
Th1 Th5 3.9170(7) .
Th1 Th6 3.9242(6) .
Th1 Th3 3.9252(6) .
Th2 O13 2.279(7) .
Th2 O12 2.298(7) .
Th2 O23 2.464(8) .
Th2 O19 2.484(7) .
Th2 O38 2.488(8) .
Th2 O27 2.501(8) .
Th2 O8 2.506(7) .
Th2 O9 2.512(7) .
Th2 O1 2.699(8) .
Th2 Th4 3.9107(7) .
Th2 Th5 3.9129(7) .
Th2 Th6 3.9249(6) .
Th3 O14 2.288(7) .
Th3 O12 2.309(7) .
Th3 O9 2.486(7) .
Th3 O11 2.487(7) .
Th3 O17 2.518(7) .
Th3 O30 2.537(7) .
Th3 O32 2.548(8) .
Th3 O20 2.558(8) .
Th3 O4 2.611(7) .
Th3 Th5 3.9309(6) .
Th3 Th4 3.9369(6) .
Th4 O13 2.305(7) .
Th4 O14 2.306(7) .
Th4 O33 2.481(7) .
Th4 O18 2.483(7) .
Th4 O7 2.497(7) .
Th4 O24 2.500(7) .
Th4 O9 2.514(7) .
Th4 O21 2.518(7) .
Th4 O3 2.620(7) .
Th4 Th6 3.9269(6) .
Th5 O12 2.290(7) .
Th5 O10 2.297(7) .
Th5 O25 2.480(8) .
Th5 O34 2.482(8) .
Th5 O11 2.485(7) .
Th5 O26 2.490(8) .
Th5 O8 2.496(8) .
Th5 O35 2.506(8) .
Th5 O6 2.675(9) .
Th6 O13 2.285(7) .
Th6 O10 2.291(7) .
Th6 O7 2.477(7) .
Th6 O8 2.487(7) .
Th6 O28 2.503(7) .
Th6 O31 2.514(8) .
Th6 O36 2.523(8) .
Th6 O15 2.552(8) .
Th6 O2 2.629(8) .
O15 C9 1.258(13) .
O16 C17 1.238(13) .
O17 C17 1.264(13) .
O18 C9 1.238(12) .
O19 C5 1.217(13) .
O20 C1 1.256(14) .
O21 C15 1.245(13) .
O22 C19 1.268(13) .
O23 C11 1.281(13) .
O24 C11 1.253(13) .
O25 C21 1.251(14) .
O26 C7 1.256(13) .
O27 C23 1.256(14) .
O28 C19 1.252(14) .
O29 C15 1.258(13) .
O30 C13 1.261(13) .
O31 C5 1.273(13) .
O32 C3 1.274(14) .
O33 C13 1.258(13) .
O34 C23 1.260(14) .
O35 C1 1.253(14) .
O36 C7 1.249(13) .
O37 C21 1.252(13) .
O38 C3 1.232(15) .
C1 C2A 1.45(3) .
C1 C2B 1.67(7) .
C2A Cl1A 1.756(16) .
C2A H2A 0.9700 .
C2A H2B 0.9700 .
C2B Cl1B 1.76(2) .
C2B H2C 0.9700 .
C2B H2D 0.9700 .
Cl1B Cl1B 2.21(2) 2_656
C3 C4B 1.44(3) .
C3 C4A 1.540(19) .
Cl2A C4A 1.757(16) .
Cl2A OW1 1.795(19) 2_646
C4A H4A 0.9700 .
C4A H4B 0.9700 .
OW1 Cl2A 1.795(19) 2_646
Cl2B C4B 1.732(15) .
C4B H4C 0.9700 .
C4B H4D 0.9700 .
C5 C6 1.476(15) .
C6 Cl3A 1.741(15) .
C6 Cl3B 1.803(15) .
C6 H6A 0.9700 .
C6 H6B 0.9700 .
C7 C8 1.506(16) .
C8 Cl4 1.746(13) .
C8 H8A 0.9700 .
C8 H8B 0.9700 .
C9 C10 1.505(15) .
C10 Cl5 1.794(12) .
C10 H10A 0.9700 .
C10 H10B 0.9700 .
C11 C12 1.493(16) .
C12 Cl6 1.783(12) .
C12 H12A 0.9700 .
C12 H12B 0.9700 .
C13 C14 1.509(15) .
C14 Cl7 1.760(12) .
C14 H14A 0.9700 .
C14 H14B 0.9700 .
C15 C16 1.513(15) .
C16 Cl8 1.776(11) .
C16 H16A 0.9700 .
C16 H16B 0.9700 .
C17 C18 1.492(15) .
C18 Cl9 1.775(11) .
C18 H18A 0.9700 .
C18 H18B 0.9700 .
C19 C20 1.507(15) .
C20 Cl10 1.750(12) .
C20 H20A 0.9700 .
C20 H20B 0.9700 .
C21 C22 1.529(17) .
C22 Cl22 1.750(12) .
C22 H22A 0.9700 .
C22 H22B 0.9700 .
C23 C24 1.509(16) .
C24 Cl12 1.787(14) .
C24 H24A 0.9700 .
C24 H24B 0.9700 .
